data_7159134
loop_
_publ_author_name
'Li, Liang'
'Li, Pengfei'
'Li, Tianhao'
'Zhang, Mingxiao'
'Liu, Wenjie'
'Li, Jing'
'Wang, Liang'
'Chen, Yue'

_publ_section_title
;
 Synthesis of the ABC ring system of kadlongilactones.
;
_journal_issue 8
_journal_name_full 'Organic &amp; biomolecular chemistry'
_journal_page_first 1704
_journal_page_last 1708
_journal_paper_doi 10.1039/d2ob01701f
_journal_volume 21
_journal_year 2023
_chemical_formula_moiety 'C17 H24 O4'
_chemical_formula_sum 'C17 H24 O4'
_chemical_formula_weight 292.36
_space_group_crystal_system triclinic
_space_group_IT_number 2
_space_group_name_Hall '-P 1'
_space_group_name_H-M_alt 'P -1'
_atom_sites_solution_hydrogens geom
_atom_sites_solution_primary dual
_audit_creation_date 2021-10-26
_audit_creation_method
;
Olex2 1.2
(compiled 2018.05.29 svn.r3508 for OlexSys, GUI svn.r5506)
;
_audit_update_record
;
2022-05-30 deposited with the CCDC.	2023-01-24 downloaded from the CCDC.
;
_cell_angle_alpha 70.439(4)
_cell_angle_beta 69.026(4)
_cell_angle_gamma 81.960(3)
_cell_formula_units_Z 2
_cell_length_a 8.2032(3)
_cell_length_b 9.4524(4)
_cell_length_c 11.3516(5)
_cell_measurement_reflns_used 4957
_cell_measurement_temperature 297.97(10)
_cell_measurement_theta_max 75.5510
_cell_measurement_theta_min 6.6680
_cell_volume 774.25(6)
_computing_cell_refinement 'CrysAlisPro 1.171.40.84a (Rigaku OD, 2020)'
_computing_data_collection 'CrysAlisPro 1.171.40.84a (Rigaku OD, 2020)'
_computing_data_reduction 'CrysAlisPro 1.171.40.84a (Rigaku OD, 2020)'
_computing_molecular_graphics 'Olex2 (Dolomanov et al., 2009)'
_computing_publication_material 'Olex2 (Dolomanov et al., 2009)'
_computing_structure_refinement 'ShelXL (Sheldrick, 2015)'
_computing_structure_solution 'ShelXT (Sheldrick, 2015)'
_diffrn_ambient_environment air
_diffrn_ambient_temperature 297.97(10)
_diffrn_detector 'Hybrid Pixel Array Detector'
_diffrn_detector_area_resol_mean 10.0000
_diffrn_measured_fraction_theta_full 0.976
_diffrn_measured_fraction_theta_max 0.976
_diffrn_measurement_details
;
List of Runs (angles in degrees, time in seconds):

  # Type    Start    End  Width  t~exp~   \w     \q     \k     \f   Frames
#--------------------------------------------------------------------------
  1  \w    -19.00  37.00   1.00    1.00    --    0.00  82.00 -60.00   56
  2  \w     -1.00  39.00   1.00    1.00    --    0.00  82.00 120.00   40
  3  \w    -32.00  -4.00   1.00    1.00    --    0.00  82.00 120.00   28
  4  \w    -39.00  20.00   1.00    1.00    --    0.00 -82.00-180.00   59
  5  \w     55.00 129.00   1.00    1.00    --  101.90 -82.00-120.00   74
  6  \w     14.00  86.00   1.00    1.00    --  101.90 -19.00  90.00   72
  7  \w     76.00 191.00   1.00    1.00    --  101.90  38.00  60.00  115
  8  \w    150.00 186.00   1.00    1.00    --  101.90  19.00 120.00   36
  9  \w     51.00 138.00   1.00    1.00    --  101.90 -82.00  30.00   87
 10  \w    118.00 145.00   1.00    1.00    --  101.90  19.00 120.00   27
 11  \w     66.00 104.00   1.00    1.00    --  101.90  19.00 120.00   38
 12  \w     12.00  46.00   1.00    1.00    --  101.90 -82.00  30.00   34
 13  \w    100.00 183.00   1.00    1.00    --  101.90  82.00 -30.00   83
 14  \w    103.00 134.00   1.00    1.00    --  101.90 -19.00  90.00   31
 15  \w     14.00  90.00   1.00    1.00    --  101.90 -82.00  90.00   76
 16  \w     96.00 138.00   1.00    1.00    --  101.90 -82.00  90.00   42
 17  \w     23.00 126.00   1.00    1.00    --  101.90 -57.00-120.00  103
 18  \w     -9.00  39.00   1.00    1.00    --    0.00  82.00 -30.00   48
 19  \w     94.00 138.00   1.00    1.00    --  101.30 -82.00 -30.00   44
 20  \w     62.00  90.00   1.00    1.00    --  101.30 -82.00 -30.00   28
 21  \w     59.00  88.00   1.00    1.00    --  101.30 -38.00 150.00   29
 22  \w     20.00  53.00   1.00    1.00    --  101.30 -38.00 150.00   33
;
_diffrn_measurement_device 'four-circle diffractometer'
_diffrn_measurement_device_type 'XtaLAB AFC12 (RINC): Kappa single'
_diffrn_measurement_method '\w scans'
_diffrn_orient_matrix_type 'CrysAlisPro convention (1999,Acta A55,543-557)'
_diffrn_orient_matrix_UB_11 0.1263094000
_diffrn_orient_matrix_UB_12 0.1088038000
_diffrn_orient_matrix_UB_13 -0.1224597000
_diffrn_orient_matrix_UB_21 0.0638438000
_diffrn_orient_matrix_UB_22 0.0510463000
_diffrn_orient_matrix_UB_23 0.0912354000
_diffrn_orient_matrix_UB_31 0.1429796000
_diffrn_orient_matrix_UB_32 -0.1244503000
_diffrn_orient_matrix_UB_33 -0.0042339000
_diffrn_radiation_monochromator mirror
_diffrn_radiation_probe x-ray
_diffrn_radiation_type CuK\a
_diffrn_radiation_wavelength 1.54184
_diffrn_reflns_av_R_equivalents 0.0162
_diffrn_reflns_av_unetI/netI 0.0188
_diffrn_reflns_Laue_measured_fraction_full 0.976
_diffrn_reflns_Laue_measured_fraction_max 0.976
_diffrn_reflns_limit_h_max 9
_diffrn_reflns_limit_h_min -9
_diffrn_reflns_limit_k_max 8
_diffrn_reflns_limit_k_min -11
_diffrn_reflns_limit_l_max 13
_diffrn_reflns_limit_l_min -13
_diffrn_reflns_number 6342
_diffrn_reflns_point_group_measured_fraction_full 0.976
_diffrn_reflns_point_group_measured_fraction_max 0.976
_diffrn_reflns_theta_full 66.972
_diffrn_reflns_theta_max 66.972
_diffrn_reflns_theta_min 6.763
_diffrn_source 'Rotating-anode X-ray tube (dual wavelength)'
_diffrn_source_type 'Rigaku (Cu) X-ray DW Source'
_exptl_absorpt_coefficient_mu 0.713
_exptl_absorpt_correction_T_max 1.00000
_exptl_absorpt_correction_T_min 0.77620
_exptl_absorpt_correction_type multi-scan
_exptl_absorpt_process_details
;
CrysAlisPro 1.171.40.84a (Rigaku Oxford Diffraction, 2020)
Empirical absorption correction using spherical harmonics,
implemented in SCALE3 ABSPACK scaling algorithm.
;
_exptl_crystal_colour colourless
_exptl_crystal_colour_primary colourless
_exptl_crystal_density_diffrn 1.254
_exptl_crystal_description block
_exptl_crystal_F_000 316
_exptl_crystal_size_max 0.18
_exptl_crystal_size_mid 0.17
_exptl_crystal_size_min 0.17
_refine_diff_density_max 0.188
_refine_diff_density_min -0.165
_refine_diff_density_rms 0.026
_refine_ls_extinction_method none
_refine_ls_goodness_of_fit_ref 1.055
_refine_ls_hydrogen_treatment constr
_refine_ls_matrix_type full
_refine_ls_number_parameters 194
_refine_ls_number_reflns 2705
_refine_ls_number_restraints 0
_refine_ls_restrained_S_all 1.055
_refine_ls_R_factor_all 0.0419
_refine_ls_R_factor_gt 0.0397
_refine_ls_shift/su_max 0.000
_refine_ls_shift/su_mean 0.000
_refine_ls_structure_factor_coef Fsqd
_refine_ls_weighting_details 'w=1/[\s^2^(Fo^2^)+(0.0440P)^2^+0.1953P] where P=(Fo^2^+2Fc^2^)/3'
_refine_ls_weighting_scheme calc
_refine_ls_wR_factor_gt 0.0999
_refine_ls_wR_factor_ref 0.1014
_reflns_Friedel_coverage 0.000
_reflns_number_gt 2523
_reflns_number_total 2705
_reflns_threshold_expression 'I > 2\s(I)'
_cod_data_source_file d2ob01701f2.cif
_cod_data_source_block ll-7-22
_cod_depositor_comments 'Adding full bibliography for 7159130--7159137.cif.'
_cod_database_code 7159134
_shelx_shelxl_version_number 2014/7
_shelx_space_group_comment
;
The symmetry employed for this shelxl refinement is uniquely defined
by the following loop, which should always be used as a source of
symmetry information in preference to the above space-group names.
They are only intended as comments.
;
_reflns_odcompleteness_completeness 97.59
_reflns_odcompleteness_iscentric 1
_reflns_odcompleteness_theta 66.97
_olex2_refinement_description
;
1. Fixed Uiso
 At 1.2 times of:
  All C(H) groups, All C(H,H) groups
 At 1.5 times of:
  All C(H,H,H) groups, All O(H) groups
2.a Ternary CH refined with riding coordinates:
 C005(H005), C006(H006), C00A(H00A)
2.b Secondary CH2 refined with riding coordinates:
 C00B(H00B,H00C), C00C(H00D,H00E), C00D(H00F,H00G), C00E(H00H,H00I), C00F(H00J,
 H00K)
2.c Aromatic/amide H refined with riding coordinates:
 C00J(H00O)
2.d Idealised Me refined as rotating group:
 C00H(H00L,H00M,H00N), C00K(H00P,H00Q,H00R), C00L(H00S,H00T,H00U)
2.e Idealised tetrahedral OH refined as rotating group:
 O001(H001)
;
_olex2_submission_special_instructions 'No special instructions were received'
_oxdiff_exptl_absorpt_empirical_details
;
Empirical correction (ABSPACK) includes:
- Absorption correction using spherical harmonics
- Frame scaling
;
_oxdiff_exptl_absorpt_empirical_full_max 1.430
_oxdiff_exptl_absorpt_empirical_full_min 0.678

loop_
_space_group_symop_operation_xyz
'x, y, z'
'-x, -y, -z'

loop_
_atom_site_label
_atom_site_type_symbol
_atom_site_fract_x
_atom_site_fract_y
_atom_site_fract_z
_atom_site_U_iso_or_equiv
_atom_site_adp_type
_atom_site_occupancy
_atom_site_site_symmetry_order
_atom_site_calc_flag
_atom_site_refinement_flags_posn
_atom_site_refinement_flags_adp
_atom_site_refinement_flags_occupancy
_atom_site_disorder_assembly
_atom_site_disorder_group
O001 O 0.60382(14) 0.64563(10) 0.78365(10) 0.0480(3) Uani 1 1 d . . . . .
H001 H 0.6492 0.7259 0.7644 0.072 Uiso 1 1 calc GR . . . .
O002 O 0.75178(13) 0.05267(10) 0.83550(10) 0.0483(3) Uani 1 1 d . . . . .
O003 O 0.75415(17) 0.61174(13) 0.47354(11) 0.0711(4) Uani 1 1 d . . . . .
O004 O 0.77801(17) -0.07679(12) 0.70354(13) 0.0695(4) Uani 1 1 d . . . . .
C005 C 0.77269(16) 0.40499(13) 0.65750(12) 0.0380(3) Uani 1 1 d . . . . .
H005 H 0.8894 0.4242 0.6531 0.046 Uiso 1 1 calc R . . . .
C006 C 0.67311(16) 0.32588(13) 0.80547(12) 0.0362(3) Uani 1 1 d . . . . .
H006 H 0.6672 0.3987 0.8514 0.043 Uiso 1 1 calc R . . . .
C007 C 0.69793(17) 0.55839(14) 0.59331(13) 0.0414(3) Uani 1 1 d . . . . .
C008 C 0.76983(17) 0.18617(14) 0.87052(13) 0.0411(3) Uani 1 1 d . . . . .
C009 C 0.55576(17) 0.64211(13) 0.67559(13) 0.0393(3) Uani 1 1 d . . . . .
C00A C 0.38020(17) 0.56062(14) 0.73099(13) 0.0405(3) Uani 1 1 d . . . . .
H00A H 0.3745 0.5238 0.6615 0.049 Uiso 1 1 calc R . . . .
C00B C 0.48176(17) 0.29468(14) 0.83189(15) 0.0464(3) Uani 1 1 d . . . . .
H00B H 0.4749 0.2715 0.7568 0.056 Uiso 1 1 calc R . . . .
H00C H 0.4448 0.2070 0.9091 0.056 Uiso 1 1 calc R . . . .
C00C C 0.8009(2) 0.30976(16) 0.56566(14) 0.0525(4) Uani 1 1 d . . . . .
H00D H 0.6874 0.2869 0.5691 0.063 Uiso 1 1 calc R . . . .
H00E H 0.8608 0.3702 0.4756 0.063 Uiso 1 1 calc R . . . .
C00D C 0.35614(17) 0.42546(15) 0.85497(14) 0.0455(3) Uani 1 1 d . . . . .
H00F H 0.2373 0.3915 0.8874 0.055 Uiso 1 1 calc R . . . .
H00G H 0.3726 0.4563 0.9232 0.055 Uiso 1 1 calc R . . . .
C00E C 0.5125(2) 0.80142(15) 0.59620(15) 0.0513(4) Uani 1 1 d . . . . .
H00H H 0.5785 0.8763 0.6001 0.062 Uiso 1 1 calc R . . . .
H00I H 0.5364 0.8092 0.5042 0.062 Uiso 1 1 calc R . . . .
C00F C 0.9042(2) 0.16234(17) 0.59532(16) 0.0569(4) Uani 1 1 d . . . . .
H00J H 0.9411 0.1271 0.5185 0.068 Uiso 1 1 calc R . . . .
H00K H 1.0086 0.1821 0.6080 0.068 Uiso 1 1 calc R . . . .
C00G C 0.2468(2) 0.68873(17) 0.74026(15) 0.0514(4) Uani 1 1 d . . . . .
C00H C 0.9610(2) 0.21119(18) 0.84379(17) 0.0551(4) Uani 1 1 d . . . . .
H00L H 1.0144 0.1183 0.8816 0.083 Uiso 1 1 calc GR . . . .
H00M H 0.9685 0.2845 0.8831 0.083 Uiso 1 1 calc GR . . . .
H00N H 1.0206 0.2465 0.7498 0.083 Uiso 1 1 calc GR . . . .
C00I C 0.80769(19) 0.03982(15) 0.71389(16) 0.0483(3) Uani 1 1 d . . . . .
C00J C 0.3216(2) 0.81861(17) 0.66541(16) 0.0560(4) Uani 1 1 d . . . . .
H00O H 0.2619 0.9107 0.6568 0.067 Uiso 1 1 calc R . . . .
C00K C 0.6800(2) 0.13376(18) 1.02080(15) 0.0577(4) Uani 1 1 d . . . . .
H00P H 0.5623 0.1066 1.0410 0.086 Uiso 1 1 calc GR . . . .
H00Q H 0.6786 0.2135 1.0558 0.086 Uiso 1 1 calc GR . . . .
H00R H 0.7425 0.0482 1.0600 0.086 Uiso 1 1 calc GR . . . .
C00L C 0.0585(2) 0.6615(2) 0.8187(2) 0.0804(6) Uani 1 1 d . . . . .
H00S H 0.0144 0.5969 0.7878 0.121 Uiso 1 1 calc GR . . . .
H00T H -0.0055 0.7554 0.8081 0.121 Uiso 1 1 calc GR . . . .
H00U H 0.0454 0.6145 0.9107 0.121 Uiso 1 1 calc GR . . . .

loop_
_atom_site_aniso_label
_atom_site_aniso_U_11
_atom_site_aniso_U_22
_atom_site_aniso_U_33
_atom_site_aniso_U_23
_atom_site_aniso_U_13
_atom_site_aniso_U_12
O001 0.0666(6) 0.0348(5) 0.0524(6) -0.0102(4) -0.0320(5) -0.0071(4)
O002 0.0541(6) 0.0300(5) 0.0544(6) -0.0101(4) -0.0122(5) -0.0043(4)
O003 0.0791(8) 0.0580(7) 0.0422(6) 0.0049(5) -0.0013(5) 0.0028(6)
O004 0.0879(9) 0.0430(6) 0.0911(9) -0.0277(6) -0.0367(7) -0.0074(6)
C005 0.0393(7) 0.0339(6) 0.0397(7) -0.0086(5) -0.0124(5) -0.0066(5)
C006 0.0396(7) 0.0287(6) 0.0388(7) -0.0081(5) -0.0120(5) -0.0046(5)
C007 0.0432(7) 0.0363(7) 0.0395(7) -0.0025(5) -0.0122(6) -0.0123(5)
C008 0.0461(7) 0.0324(6) 0.0431(7) -0.0093(5) -0.0147(6) -0.0017(5)
C009 0.0482(7) 0.0311(6) 0.0404(7) -0.0059(5) -0.0197(6) -0.0060(5)
C00A 0.0417(7) 0.0387(7) 0.0425(7) -0.0104(5) -0.0174(6) -0.0023(5)
C00B 0.0417(7) 0.0334(7) 0.0569(8) -0.0043(6) -0.0140(6) -0.0090(5)
C00C 0.0717(10) 0.0440(8) 0.0414(7) -0.0127(6) -0.0173(7) -0.0056(7)
C00D 0.0367(7) 0.0411(7) 0.0496(8) -0.0046(6) -0.0107(6) -0.0057(5)
C00E 0.0674(9) 0.0337(7) 0.0540(8) -0.0037(6) -0.0294(7) -0.0048(6)
C00F 0.0694(10) 0.0467(8) 0.0522(9) -0.0240(7) -0.0093(7) -0.0016(7)
C00G 0.0533(8) 0.0513(8) 0.0484(8) -0.0110(6) -0.0238(7) 0.0098(7)
C00H 0.0518(8) 0.0524(9) 0.0630(9) -0.0108(7) -0.0281(7) -0.0003(7)
C00I 0.0503(8) 0.0359(7) 0.0647(9) -0.0202(6) -0.0229(7) 0.0023(6)
C00J 0.0701(10) 0.0432(8) 0.0562(9) -0.0122(7) -0.0311(8) 0.0139(7)
C00K 0.0696(10) 0.0492(8) 0.0436(8) -0.0044(6) -0.0167(7) 0.0016(7)
C00L 0.0534(10) 0.0808(13) 0.0790(13) -0.0043(10) -0.0154(9) 0.0174(9)

loop_
_atom_type_symbol
_atom_type_description
_atom_type_scat_dispersion_real
_atom_type_scat_dispersion_imag
_atom_type_scat_source
C C 0.0181 0.0091 'International Tables Vol C Tables 4.2.6.8 and 6.1.1.4'
H H 0.0000 0.0000 'International Tables Vol C Tables 4.2.6.8 and 6.1.1.4'
O O 0.0492 0.0322 'International Tables Vol C Tables 4.2.6.8 and 6.1.1.4'

loop_
_geom_angle_atom_site_label_1
_geom_angle_atom_site_label_2
_geom_angle_atom_site_label_3
_geom_angle
_geom_angle_site_symmetry_1
_geom_angle_site_symmetry_3
_geom_angle_publ_flag
C009 O001 H001 109.5 . . ?
C00I O002 C008 126.03(10) . . ?
C006 C005 H005 106.0 . . ?
C007 C005 H005 106.0 . . ?
C007 C005 C006 116.58(11) . . ?
C00C C005 H005 106.0 . . ?
C00C C005 C006 114.67(10) . . ?
C00C C005 C007 106.78(11) . . ?
C005 C006 H006 105.4 . . ?
C008 C006 C005 114.20(10) . . ?
C008 C006 H006 105.4 . . ?
C00B C006 C005 113.01(11) . . ?
C00B C006 H006 105.4 . . ?
C00B C006 C008 112.52(10) . . ?
O003 C007 C005 118.24(13) . . ?
O003 C007 C009 119.91(12) . . ?
C009 C007 C005 121.85(11) . . ?
O002 C008 C006 111.85(10) . . ?
O002 C008 C00H 110.77(11) . . ?
O002 C008 C00K 101.29(11) . . ?
C00H C008 C006 114.18(11) . . ?
C00H C008 C00K 107.51(12) . . ?
C00K C008 C006 110.38(11) . . ?
O001 C009 C007 108.96(11) . . ?
O001 C009 C00A 109.11(10) . . ?
O001 C009 C00E 110.99(10) . . ?
C007 C009 C00A 109.98(10) . . ?
C007 C009 C00E 114.38(11) . . ?
C00E C009 C00A 103.22(11) . . ?
C009 C00A H00A 106.9 . . ?
C00D C00A C009 115.88(11) . . ?
C00D C00A H00A 106.9 . . ?
C00G C00A C009 102.53(11) . . ?
C00G C00A H00A 106.9 . . ?
C00G C00A C00D 117.11(12) . . ?
C006 C00B H00B 108.8 . . ?
C006 C00B H00C 108.8 . . ?
H00B C00B H00C 107.7 . . ?
C00D C00B C006 113.66(11) . . ?
C00D C00B H00B 108.8 . . ?
C00D C00B H00C 108.8 . . ?
C005 C00C H00D 108.2 . . ?
C005 C00C H00E 108.2 . . ?
H00D C00C H00E 107.3 . . ?
C00F C00C C005 116.52(12) . . ?
C00F C00C H00D 108.2 . . ?
C00F C00C H00E 108.2 . . ?
C00A C00D C00B 113.46(12) . . ?
C00A C00D H00F 108.9 . . ?
C00A C00D H00G 108.9 . . ?
C00B C00D H00F 108.9 . . ?
C00B C00D H00G 108.9 . . ?
H00F C00D H00G 107.7 . . ?
C009 C00E H00H 111.2 . . ?
C009 C00E H00I 111.2 . . ?
H00H C00E H00I 109.1 . . ?
C00J C00E C009 102.72(12) . . ?
C00J C00E H00H 111.2 . . ?
C00J C00E H00I 111.2 . . ?
C00C C00F H00J 108.5 . . ?
C00C C00F H00K 108.5 . . ?
H00J C00F H00K 107.5 . . ?
C00I C00F C00C 115.12(13) . . ?
C00I C00F H00J 108.5 . . ?
C00I C00F H00K 108.5 . . ?
C00J C00G C00A 110.33(14) . . ?
C00J C00G C00L 127.71(15) . . ?
C00L C00G C00A 121.87(14) . . ?
C008 C00H H00L 109.5 . . ?
C008 C00H H00M 109.5 . . ?
C008 C00H H00N 109.5 . . ?
H00L C00H H00M 109.5 . . ?
H00L C00H H00N 109.5 . . ?
H00M C00H H00N 109.5 . . ?
O002 C00I C00F 121.83(12) . . ?
O004 C00I O002 116.99(14) . . ?
O004 C00I C00F 121.18(15) . . ?
C00E C00J H00O 123.7 . . ?
C00G C00J C00E 112.60(13) . . ?
C00G C00J H00O 123.7 . . ?
C008 C00K H00P 109.5 . . ?
C008 C00K H00Q 109.5 . . ?
C008 C00K H00R 109.5 . . ?
H00P C00K H00Q 109.5 . . ?
H00P C00K H00R 109.5 . . ?
H00Q C00K H00R 109.5 . . ?
C00G C00L H00S 109.5 . . ?
C00G C00L H00T 109.5 . . ?
C00G C00L H00U 109.5 . . ?
H00S C00L H00T 109.5 . . ?
H00S C00L H00U 109.5 . . ?
H00T C00L H00U 109.5 . . ?

loop_
_geom_bond_atom_site_label_1
_geom_bond_atom_site_label_2
_geom_bond_distance
_geom_bond_site_symmetry_2
_geom_bond_publ_flag
O001 H001 0.8200 . ?
O001 C009 1.4277(15) . ?
O002 C008 1.4842(15) . ?
O002 C00I 1.3319(18) . ?
O003 C007 1.2134(17) . ?
O004 C00I 1.2125(17) . ?
C005 H005 0.9800 . ?
C005 C006 1.5476(17) . ?
C005 C007 1.5405(18) . ?
C005 C00C 1.5323(18) . ?
C006 H006 0.9800 . ?
C006 C008 1.5466(17) . ?
C006 C00B 1.5407(17) . ?
C007 C009 1.5218(19) . ?
C008 C00H 1.524(2) . ?
C008 C00K 1.528(2) . ?
C009 C00A 1.5494(18) . ?
C009 C00E 1.5416(18) . ?
C00A H00A 0.9800 . ?
C00A C00D 1.5230(18) . ?
C00A C00G 1.5188(19) . ?
C00B H00B 0.9700 . ?
C00B H00C 0.9700 . ?
C00B C00D 1.5251(19) . ?
C00C H00D 0.9700 . ?
C00C H00E 0.9700 . ?
C00C C00F 1.527(2) . ?
C00D H00F 0.9700 . ?
C00D H00G 0.9700 . ?
C00E H00H 0.9700 . ?
C00E H00I 0.9700 . ?
C00E C00J 1.493(2) . ?
C00F H00J 0.9700 . ?
C00F H00K 0.9700 . ?
C00F C00I 1.493(2) . ?
C00G C00J 1.321(2) . ?
C00G C00L 1.489(2) . ?
C00H H00L 0.9600 . ?
C00H H00M 0.9600 . ?
C00H H00N 0.9600 . ?
C00J H00O 0.9300 . ?
C00K H00P 0.9600 . ?
C00K H00Q 0.9600 . ?
C00K H00R 0.9600 . ?
C00L H00S 0.9600 . ?
C00L H00T 0.9600 . ?
C00L H00U 0.9600 . ?
